data_1511624
loop_
_publ_author_name
'Urusov, V.S.'
'Dimitrova, O.V.'
'Yakubovich, O.V.'
'Perevoznikova, I.V.'

_publ_section_title
;
 A new type of boron - oxygen framework in the Na3 (N O3) (B6 O10) crystal
 structure
;
_journal_name_full 'Doklady Akad. Nauk'
_journal_page_first 54
_journal_page_last 60
_journal_volume 387
_journal_year 2002
_chemical_formula_sum 'B6 N Na3 O13'
_chemical_name_systematic 'Na3 (N O3) (B6 O10)'
_space_group_IT_number 62
_symmetry_space_group_name_Hall '-P 2ac 2n'
_symmetry_space_group_name_H-M 'P n m a'
_cell_angle_alpha 90
_cell_angle_beta 90
_cell_angle_gamma 90
_cell_formula_units_Z 4
_cell_length_a 12.589
_cell_length_b 10.015
_cell_length_c 7.679
_cell_volume 968.159
_citation_journal_id_ASTM DAKNEQ
_cod_data_source_file boron4-x_277.cif
_cod_data_source_block B6N1Na3O13
_cod_original_cell_volume 968.1594
_cod_original_formula_sum 'B6 N1 Na3 O13'
_cod_database_code 1511624

loop_
_symmetry_equiv_pos_as_xyz
x,y,z
-x+1/2,-y,z+1/2
x+1/2,-y+1/2,-z+1/2
-x,y+1/2,-z
-x,-y,-z
x-1/2,y,-z-1/2
-x-1/2,y-1/2,z-1/2
x,-y-1/2,z

loop_
_atom_site_label
_atom_site_type_symbol
_atom_site_fract_x
_atom_site_fract_y
_atom_site_fract_z
_atom_site_occupancy
_atom_site_U_iso_or_equiv
O1 O-2 0.2064 0.25 0.3502 1 0.0
O2 O-2 0.1812 0.0154 0.4017 1 0.0
B3 B+3 0.0003 0.25 0.2194 1 0.0
O5 O-2 0.3211 0.1308 0.5514 1 0.0
O7 O-2 0.8953 0.25 0.1883 1 0.0
O3 O-2 0.0532 0.1309 0.2372 1 0.0
B1 B+3 0.1673 0.1203 0.2728 1 0.0
O4 O-2 0.2263 0.0953 0.1149 1 0.0
O8 O-2 0.0872 0.1416 0.767 1 0.0
N1 N+5 0.0521 0.25 0.7135 1 0.0
O6 O-2 -0.018 0.25 0.5976 1 0.0
Na3 Na+1 0.2856 0.25 0.8805 1 0.0
Na1 Na+1 0.5 0 0 1 0.0
Na2 Na+1 0 0 0 1 0.0
B2 B+3 0.3139 0.25 0.4415 1 0.0
B4 B+3 0.2594 0.0202 0.5261 1 0.0
